data_1564301
loop_
_publ_author_name
'Kubasov, A.S.'
'Matveev, E. Yu.'
'Klyukin, I.N.'
'Nichugovskiy, A.I.'
'Zhizhin, K. Yu'
'Kuznetsov, N.T.'

_publ_section_title
;
 Silver(I) complexes with substituted derivatives of the boron cluster
 anions as ligands
;
_journal_name_full 'Inorganica Chimica Acta'
_journal_page_first 119749
_journal_paper_doi 10.1016/j.ica.2020.119749
_journal_volume 510
_journal_year 2020
_chemical_formula_moiety 'C74 H72 Ag2 B10 O2 P4'
_chemical_formula_sum 'C74 H72 Ag2 B10 O2 P4'
_chemical_formula_weight 1441.03
_space_group_crystal_system monoclinic
_space_group_IT_number 14
_space_group_name_Hall '-P 2ybc'
_space_group_name_H-M_alt 'P 1 21/c 1'
_atom_sites_solution_hydrogens mixed
_cell_angle_alpha 90
_cell_angle_beta 97.235(15)
_cell_angle_gamma 90
_cell_formula_units_Z 4
_cell_length_a 13.647(5)
_cell_length_b 14.796(6)
_cell_length_c 37.721(15)
_cell_measurement_reflns_used 35
_cell_measurement_temperature 293
_cell_measurement_theta_max 32.230
_cell_measurement_theta_min 27.954
_cell_volume 7556(5)
_computing_molecular_graphics 'Olex2 (Dolomanov et al., 2009)'
_computing_publication_material 'Olex2 (Dolomanov et al., 2009)'
_computing_structure_refinement 'ShelXL (Sheldrick, 2015)'
_diffrn_ambient_temperature 293
_diffrn_measured_fraction_theta_full 0.999
_diffrn_measured_fraction_theta_max 0.999
_diffrn_measurement_device_type 'Bruker P4'
_diffrn_radiation_type MoK\a
_diffrn_radiation_wavelength 0.71073
_diffrn_reflns_av_R_equivalents 0.0419
_diffrn_reflns_av_unetI/netI 0.0871
_diffrn_reflns_Laue_measured_fraction_full 0.999
_diffrn_reflns_Laue_measured_fraction_max 0.999
_diffrn_reflns_limit_h_max 1
_diffrn_reflns_limit_h_min -17
_diffrn_reflns_limit_k_max 1
_diffrn_reflns_limit_k_min -18
_diffrn_reflns_limit_l_max 48
_diffrn_reflns_limit_l_min -48
_diffrn_reflns_number 20035
_diffrn_reflns_point_group_measured_fraction_full 0.999
_diffrn_reflns_point_group_measured_fraction_max 0.999
_diffrn_reflns_theta_full 25.242
_diffrn_reflns_theta_max 27.002
_diffrn_reflns_theta_min 2.039
_exptl_absorpt_coefficient_mu 0.645
_exptl_absorpt_correction_T_max 0.6534
_exptl_absorpt_correction_T_min 0.6014
_exptl_absorpt_correction_type multi-scan
_exptl_crystal_colour colourless
_exptl_crystal_colour_primary colourless
_exptl_crystal_density_diffrn 1.267
_exptl_crystal_description block
_exptl_crystal_F_000 2944
_exptl_crystal_size_max 0.36
_exptl_crystal_size_mid 0.3
_exptl_crystal_size_min 0.15
_refine_diff_density_max 0.563
_refine_diff_density_min -0.746
_refine_diff_density_rms 0.086
_refine_ls_extinction_coef 0.00098(13)
_refine_ls_extinction_expression Fc^*^=kFc[1+0.001xFc^2^\l^3^/sin(2\q)]^-1/4^
_refine_ls_extinction_method 'SHELXL-2017/1 (Sheldrick 2017)'
_refine_ls_goodness_of_fit_ref 0.964
_refine_ls_hydrogen_treatment constr
_refine_ls_matrix_type full
_refine_ls_number_parameters 890
_refine_ls_number_reflns 16495
_refine_ls_number_restraints 270
_refine_ls_restrained_S_all 0.957
_refine_ls_R_factor_all 0.1156
_refine_ls_R_factor_gt 0.0627
_refine_ls_shift/su_max 0.001
_refine_ls_shift/su_mean 0.000
_refine_ls_structure_factor_coef Fsqd
_refine_ls_weighting_details 'w=1/[\s^2^(Fo^2^)+(0.0841P)^2^] where P=(Fo^2^+2Fc^2^)/3'
_refine_ls_weighting_scheme calc
_refine_ls_wR_factor_gt 0.1586
_refine_ls_wR_factor_ref 0.1911
_reflns_Friedel_coverage 0.000
_reflns_Friedel_fraction_full .
_reflns_Friedel_fraction_max .
_reflns_number_gt 9334
_reflns_number_total 16495
_reflns_threshold_expression 'I > 2\s(I)'
_cod_data_source_file 4.cif
_cod_data_source_block 1
_cod_database_code 1564301
_shelx_space_group_comment
;
The symmetry employed for this shelxl refinement is uniquely defined
by the following loop, which should always be used as a source of
symmetry information in preference to the above space-group names.
They are only intended as comments.
;
_shelx_estimated_absorpt_t_max 0.909
_shelx_estimated_absorpt_t_min 0.801
_olex2_refinement_description
;
1. Shared sites
{C49B, C49A, C49}
{C67, C67B, C67A}
{C68A, C68}
{H68A, H68}
{H72B, H72A}
2. Others
 Fixed Sof: C49(0.39) C50(0.39) H50(0.39) C51(0.39) H51(0.39) C52(0.39)
 H52(0.39) C53(0.39) H53(0.39) C54(0.39) H54(0.39) C49A(0.45) C50A(0.45)
 H50A(0.45) C51A(0.45) H51A(0.45) C52A(0.45) H52A(0.45) C53A(0.45) H53A(0.45)
 C54A(0.45) H54A(0.45) C49B(0.16) C50B(0.16) H50B(0.16) C51B(0.16) H51B(0.16)
 C52B(0.16) H52B(0.16) C53B(0.16) H53B(0.16) C54B(0.16) H54B(0.16) C67(0.3)
 C68(0.3) H68(0.3) C69(0.3) H69(0.3) C70(0.3) H70(0.3) C71(0.3) H71(0.3)
 C72(0.3) H72(0.3) C67A(0.51) C68A(0.51) H68A(0.51) C69A(0.51) H69A(0.51)
 C70A(0.51) H70A(0.51) C71A(0.51) H71A(0.51) C72A(0.51) H72A(0.51) C67B(0.19)
 C68B(0.19) H68B(0.19) C69B(0.19) H69B(0.19) C70B(0.19) H70B(0.19) C71B(0.19)
 H71B(0.19) C72B(0.19) H72B(0.19)
 Fixed Uiso: H2(0.093) H3(0.097) H4(0.094) H5(0.09) H6(0.077) H8(0.109)
 H9(0.143) H10(0.142) H11(0.147) H12(0.118) H14(0.103) H15(0.13) H16(0.121)
 H17(0.15) H18(0.133) H20(0.091) H21(0.106) H22(0.11) H23(0.125) H24(0.09)
 H26(0.104) H27(0.13) H28(0.145) H29(0.125) H30(0.096) H32(0.077) H33(0.088)
 H34(0.104) H35(0.12) H36(0.095) H38(0.104) H39(0.149) H40(0.152) H41(0.141)
 H42(0.1) H44(0.124) H45(0.155) H46(0.168) H47(0.164) H48(0.129) H50(0.136)
 H51(0.136) H52(0.108) H53(0.128) H54(0.11) H50A(0.136) H51A(0.136) H52A(0.108)
 H53A(0.128) H54A(0.11) H50B(0.136) H51B(0.136) H52B(0.108) H53B(0.128)
 H54B(0.11) H56(0.091) H57(0.114) H58(0.125) H59(0.124) H60(0.1) H62(0.11)
 H63(0.153) H64(0.156) H65(0.132) H66(0.104) H68(0.118) H69(0.158) H70(0.156)
 H71(0.138) H72(0.115) H68A(0.118) H69A(0.158) H70A(0.156) H71A(0.138)
 H72A(0.115) H68B(0.118) H69B(0.158) H70B(0.156) H71B(0.138) H72B(0.115)
 H74A(0.155) H74B(0.155) H74C(0.155) H1(0.077) H3A(0.08) H4A(0.074) H5A(0.062)
 H6A(0.066) H7(0.07) H8A(0.062) H9A(0.062) H10A(0.066)
 Fixed X: H2(0.214922) H3(0.31691) H4(0.469798) H5(0.526558) H6(0.425251)
 H8(0.133172) H9(-0.032809) H10(-0.156898) H11(-0.120672) H12(0.041226)
 H14(0.294751) H15(0.294862) H16(0.243338) H17(0.189188) H18(0.181753)
 H20(0.006417) H21(-0.123936) H22(-0.145978) H23(-0.038374) H24(0.090702) H26(-
 0.020778) H27(-0.088761) H28(-0.001552) H29(0.159278) H30(0.226818)
 H32(0.134998) H33(0.217431) H34(0.360611) H35(0.420213) H36(0.339109)
 H38(0.806874) H39(0.932493) H40(1.024985) H41(0.995254) H42(0.867118)
 H44(0.65518) H45(0.717618) H46(0.876503) H47(0.981913) H48(0.919697)
 H50(0.750566) H51(0.715786) H52(0.647448) H53(0.611473) H54(0.644358)
 H50A(0.770874) H51A(0.751156) H52A(0.672409) H53A(0.611467) H54A(0.627499)
 H50B(0.787679) H51B(0.767462) H52B(0.671974) H53B(0.592616) H54B(0.611309)
 H56(0.244079) H57(0.22676) H58(0.347699) H59(0.492481) H60(0.516372)
 H62(0.212178) H63(0.067064) H64(0.048647) H65(0.176254) H66(0.325332)
 H68(0.441588) H69(0.441609) H70(0.401948) H71(0.363394) H72(0.365485)
 H68A(0.444588) H69A(0.416057) H70A(0.353348) H71A(0.325094) H72A(0.355605)
 H68B(0.469915) H69B(0.530374) H70B(0.501568) H71B(0.411143) H72B(0.350802)
 H74A(0.489292) H74B(0.389781) H74C(0.448953) H1(0.646594) H3A(0.719172)
 H4A(0.717124) H5A(0.487741) H6A(0.548469) H7(0.708874) H8A(0.545582)
 H9A(0.383313) H10A(0.502097)
 Fixed Y: H2(0.977997) H3(1.074123) H4(1.112157) H5(1.05556) H6(0.958417)
 H8(1.048472) H9(1.094911) H10(0.987932) H11(0.839956) H12(0.793735)
 H14(0.696114) H15(0.555939) H16(0.541918) H17(0.666388) H18(0.806664)
 H20(0.875488) H21(0.7752) H22(0.695374) H23(0.713905) H24(0.821145)
 H26(1.02615) H27(1.164163) H28(1.264494) H29(1.229936) H30(1.090199)
 H32(1.049178) H33(1.072926) H34(0.997479) H35(0.890059) H36(0.866201)
 H38(0.6139) H39(0.651769) H40(0.539393) H41(0.38776) H42(0.349247)
 H44(0.511897) H45(0.507443) H46(0.464528) H47(0.438452) H48(0.434459)
 H50(0.264299) H51(0.119053) H52(0.097289) H53(0.218008) H54(0.366662)
 H50A(0.289128) H51A(0.135938) H52A(0.081482) H53A(0.181074) H54A(0.337572)
 H50B(0.31453) H51B(0.159298) H52B(0.082623) H53B(0.155927) H54B(0.31377)
 H56(0.328817) H57(0.237794) H58(0.236163) H59(0.313663) H60(0.396341)
 H62(0.416882) H63(0.497701) H64(0.632688) H65(0.687405) H66(0.606961)
 H68(0.462368) H69(0.373967) H70(0.223557) H71(0.158054) H72(0.246559)
 H68A(0.463133) H69A(0.385834) H70A(0.241653) H71A(0.170258) H72A(0.247694)
 H68B(0.462216) H69B(0.369903) H70B(0.217235) H71B(0.153825) H72B(0.246017)
 H74A(1.139868) H74B(1.093434) H74C(1.150713) H1(0.938902) H3A(0.895984)
 H4A(0.750406) H5A(0.805128) H6A(0.83739) H7(0.699036) H8A(0.635284)
 H9A(0.777544) H10A(0.648497)
 Fixed Z: H2(0.257527) H3(0.294592) H4(0.279825) H5(0.229217) H6(0.191601)
 H8(0.184714) H9(0.174729) H10(0.174227) H11(0.181973) H12(0.192408)
 H14(0.175886) H15(0.204079) H16(0.259249) H17(0.286316) H18(0.258709)
 H20(0.109239) H21(0.097676) H22(0.045801) H23(0.003688) H24(0.012749)
 H26(0.053218) H27(0.064009) H28(0.102667) H29(0.127989) H30(0.116991)
 H32(0.010583) H33(-0.038695) H34(-0.043989) H35(-0.002202) H36(0.047601)
 H38(0.14962) H39(0.194571) H40(0.225089) H41(0.21048) H42(0.165062)
 H44(0.044707) H45(-0.010457) H46(-0.012648) H47(0.040357) H48(0.094365)
 H50(0.081046) H51(0.098839) H52(0.150616) H53(0.185224) H54(0.167498)
 H50A(0.080486) H51A(0.088993) H52A(0.134409) H53A(0.173738) H54A(0.165382)
 H50B(0.082421) H51B(0.07592) H52B(0.111516) H53B(0.15362) H54B(0.160373)
 H56(0.073721) H57(0.02365) H58(-0.014067) H59(0.000983) H60(0.054044)
 H62(0.139649) H63(0.136831) H64(0.106112) H65(0.07988) H66(0.081137)
 H68(0.18668) H69(0.237446) H70(0.231578) H71(0.176226) H72(0.124294)
 H68A(0.186014) H69A(0.237145) H70A(0.232146) H71A(0.177566) H72A(0.125362)
 H68B(0.182116) H69B(0.229426) H70B(0.226378) H71B(0.176847) H72B(0.128072)
 H74A(0.054881) H74B(0.061297) H74C(0.091767) H1(0.175269) H3A(0.108517)
 H4A(0.173602) H5A(0.182783) H6A(0.057093) H7(0.098489) H8A(0.151382)
 H9A(0.111236) H10A(0.073676)
;
_olex2_submission_special_instructions 'No special instructions were received'

loop_
_space_group_symop_operation_xyz
'x, y, z'
'-x, y+1/2, -z+1/2'
'-x, -y, -z'
'x, -y-1/2, z-1/2'

loop_
_atom_site_label
_atom_site_type_symbol
_atom_site_fract_x
_atom_site_fract_y
_atom_site_fract_z
_atom_site_U_iso_or_equiv
_atom_site_adp_type
_atom_site_occupancy
_atom_site_site_symmetry_order
_atom_site_calc_flag
_atom_site_refinement_flags_posn
_atom_site_refinement_flags_adp
_atom_site_refinement_flags_occupancy
_atom_site_disorder_assembly
_atom_site_disorder_group
Ag1 Ag 0.27916(3) 0.87870(3) 0.12908(2) 0.05863(14) Uani 1 1 d . . . . .
Ag2 Ag 0.55947(3) 0.53494(3) 0.11614(2) 0.06409(15) Uani 1 1 d . . . . .
P1 P 0.23538(10) 0.87671(10) 0.19046(3) 0.0562(3) Uani 1 1 d . . . . .
P2 P 0.16882(10) 0.93374(9) 0.07512(3) 0.0524(3) Uani 1 1 d . . . . .
P3 P 0.72136(11) 0.45416(10) 0.11672(4) 0.0631(4) Uani 1 1 d . . . . .
P4 P 0.40386(10) 0.44197(9) 0.11106(4) 0.0583(3) Uani 1 1 d . . . . .
O1 O 0.3964(3) 1.0049(3) 0.12260(11) 0.0714(10) Uani 1 1 d . . . . .
O2 O 0.5099(3) 1.0278(3) 0.08571(12) 0.0814(13) Uani 1 1 d . . . . .
C1 C 0.3088(4) 0.9565(4) 0.22061(13) 0.0584(13) Uani 1 1 d D . . . .
C2 C 0.2772(4) 0.9928(4) 0.25169(15) 0.0772(17) Uani 1 1 d D . . . .
H2 H 0.214922 0.977997 0.257527 0.093 Uiso 1 1 calc R . . . .
C3 C 0.3381(5) 1.0509(4) 0.27396(15) 0.0809(18) Uani 1 1 d D . . . .
H3 H 0.316910 1.074123 0.294592 0.097 Uiso 1 1 calc R . . . .
C4 C 0.4298(5) 1.0733(4) 0.26501(15) 0.0783(17) Uani 1 1 d D . . . .
H4 H 0.469798 1.112157 0.279825 0.094 Uiso 1 1 calc R . . . .
C5 C 0.4642(4) 1.0397(4) 0.23468(15) 0.0747(16) Uani 1 1 d D . . . .
H5 H 0.526558 1.055560 0.229217 0.090 Uiso 1 1 calc R . . . .
C6 C 0.4032(4) 0.9811(4) 0.21218(14) 0.0645(14) Uani 1 1 d D . . . .
H6 H 0.425251 0.958417 0.191601 0.077 Uiso 1 1 calc R . . . .
C7 C 0.1059(4) 0.9149(4) 0.18954(15) 0.0676(15) Uani 1 1 d . . . . .
C8 C 0.0828(5) 1.0060(5) 0.18429(19) 0.090(2) Uani 1 1 d . . . . .
H8 H 0.133172 1.048472 0.184714 0.109 Uiso 1 1 calc R . . . .
C9 C -0.0171(7) 1.0342(7) 0.1783(2) 0.119(3) Uani 1 1 d . . . . .
H9 H -0.032809 1.094911 0.174729 0.143 Uiso 1 1 calc R . . . .
C10 C -0.0912(6) 0.9697(8) 0.1779(2) 0.118(3) Uani 1 1 d . . . . .
H10 H -0.156898 0.987932 0.174227 0.142 Uiso 1 1 calc R . . . .
C11 C -0.0701(6) 0.8823(7) 0.1827(3) 0.122(3) Uani 1 1 d . . . . .
H11 H -0.120672 0.839956 0.181973 0.147 Uiso 1 1 calc R . . . .
C12 C 0.0276(5) 0.8548(5) 0.1887(2) 0.098(2) Uani 1 1 d . . . . .
H12 H 0.041226 0.793735 0.192408 0.118 Uiso 1 1 calc R . . . .
C13 C 0.2399(4) 0.7676(4) 0.21409(14) 0.0618(13) Uani 1 1 d . . . . .
C14 C 0.2727(5) 0.6916(5) 0.19816(18) 0.0861(19) Uani 1 1 d . . . . .
H14 H 0.294751 0.696114 0.175886 0.103 Uiso 1 1 calc R . . . .
C15 C 0.2731(6) 0.6067(5) 0.2153(2) 0.108(3) Uani 1 1 d . . . . .
H15 H 0.294862 0.555939 0.204079 0.130 Uiso 1 1 calc R . . . .
C16 C 0.2422(6) 0.5979(6) 0.2480(2) 0.101(2) Uani 1 1 d . . . . .
H16 H 0.243338 0.541918 0.259249 0.121 Uiso 1 1 calc R . . . .
C17 C 0.2098(8) 0.6720(7) 0.2638(2) 0.125(3) Uani 1 1 d . . . . .
H17 H 0.189188 0.666388 0.286316 0.150 Uiso 1 1 calc R . . . .
C18 C 0.2063(7) 0.7572(5) 0.24745(17) 0.111(3) Uani 1 1 d . . . . .
H18 H 0.181753 0.806664 0.258709 0.133 Uiso 1 1 calc R . . . .
C19 C 0.0624(4) 0.8589(4) 0.06229(14) 0.0570(12) Uani 1 1 d . . . . .
C20 C -0.0025(4) 0.8443(5) 0.08767(17) 0.0758(16) Uani 1 1 d . . . . .
H20 H 0.006417 0.875488 0.109239 0.091 Uiso 1 1 calc R . . . .
C21 C -0.0805(5) 0.7833(5) 0.0808(2) 0.088(2) Uani 1 1 d . . . . .
H21 H -0.123936 0.775200 0.097676 0.106 Uiso 1 1 calc R . . . .
C22 C -0.0938(5) 0.7360(5) 0.0500(2) 0.092(2) Uani 1 1 d . . . . .
H22 H -0.145978 0.695374 0.045801 0.110 Uiso 1 1 calc R . . . .
C23 C -0.0297(6) 0.7479(5) 0.0246(2) 0.104(2) Uani 1 1 d . . . . .
H23 H -0.038374 0.713905 0.003688 0.125 Uiso 1 1 calc R . . . .
C24 C 0.0492(5) 0.8115(4) 0.03013(16) 0.0752(16) Uani 1 1 d . . . . .
H24 H 0.090702 0.821145 0.012749 0.090 Uiso 1 1 calc R . . . .
C25 C 0.1105(4) 1.0426(4) 0.08335(14) 0.0621(13) Uani 1 1 d . . . . .
C26 C 0.0158(5) 1.0669(5) 0.06828(18) 0.0863(19) Uani 1 1 d . . . . .
H26 H -0.020778 1.026150 0.053218 0.104 Uiso 1 1 calc R . . . .
C27 C -0.0258(6) 1.1495(6) 0.0749(2) 0.109(3) Uani 1 1 d . . . . .
H27 H -0.088761 1.164163 0.064009 0.130 Uiso 1 1 calc R . . . .
C28 C 0.0267(7) 1.2096(6) 0.0976(3) 0.121(3) Uani 1 1 d . . . . .
H28 H -0.001552 1.264494 0.102667 0.145 Uiso 1 1 calc R . . . .
C29 C 0.1230(6) 1.1884(5) 0.1132(2) 0.104(2) Uani 1 1 d . . . . .
H29 H 0.159278 1.229936 0.127989 0.125 Uiso 1 1 calc R . . . .
C30 C 0.1637(5) 1.1048(4) 0.10627(18) 0.0801(17) Uani 1 1 d . . . . .
H30 H 0.226818 1.090199 0.116991 0.096 Uiso 1 1 calc R . . . .
C31 C 0.2274(4) 0.9539(4) 0.03451(13) 0.0553(12) Uani 1 1 d . . . . .
C32 C 0.1923(4) 1.0168(4) 0.00829(14) 0.0643(14) Uani 1 1 d . . . . .
H32 H 0.134998 1.049178 0.010583 0.077 Uiso 1 1 calc R . . . .
C33 C 0.2422(5) 1.0316(4) -0.02123(15) 0.0737(16) Uani 1 1 d . . . . .
H33 H 0.217431 1.072926 -0.038695 0.088 Uiso 1 1 calc R . . . .
C34 C 0.3268(5) 0.9860(5) -0.02455(17) 0.0864(19) Uani 1 1 d . . . . .
H34 H 0.360611 0.997479 -0.043989 0.104 Uiso 1 1 calc R . . . .
C35 C 0.3633(5) 0.9225(6) 0.00061(18) 0.100(2) Uani 1 1 d . . . . .
H35 H 0.420213 0.890059 -0.002202 0.120 Uiso 1 1 calc R . . . .
C36 C 0.3138(5) 0.9077(5) 0.03032(15) 0.0794(18) Uani 1 1 d . . . . .
H36 H 0.339109 0.866201 0.047601 0.095 Uiso 1 1 calc R . . . .
C37 C 0.8242(4) 0.4782(4) 0.15200(16) 0.0637(14) Uani 1 1 d . . . . .
C38 C 0.8444(5) 0.5682(5) 0.1616(2) 0.0869(19) Uani 1 1 d . . . . .
H38 H 0.806874 0.613900 0.149620 0.104 Uiso 1 1 calc R . . . .
C39 C 0.9199(6) 0.5914(7) 0.1888(3) 0.124(3) Uani 1 1 d . . . . .
H39 H 0.932493 0.651769 0.194571 0.149 Uiso 1 1 calc R . . . .
C40 C 0.9752(6) 0.5242(9) 0.2069(2) 0.126(4) Uani 1 1 d . . . . .
H40 H 1.024985 0.539393 0.225089 0.152 Uiso 1 1 calc R . . . .
C41 C 0.9572(5) 0.4328(8) 0.1983(2) 0.118(3) Uani 1 1 d . . . . .
H41 H 0.995254 0.387760 0.210480 0.141 Uiso 1 1 calc R . . . .
C42 C 0.8802(5) 0.4096(5) 0.17070(18) 0.0834(18) Uani 1 1 d . . . . .
H42 H 0.867118 0.349247 0.165062 0.100 Uiso 1 1 calc R . . . .
C43 C 0.7792(5) 0.4650(4) 0.07551(18) 0.0778(17) Uani 1 1 d . . . . .
C44 C 0.7197(6) 0.4929(5) 0.0437(2) 0.104(2) Uani 1 1 d . . . . .
H44 H 0.655180 0.511897 0.044707 0.124 Uiso 1 1 calc R . . . .
C45 C 0.7578(8) 0.4919(7) 0.0104(2) 0.129(3) Uani 1 1 d . . . . .
H45 H 0.717618 0.507443 -0.010457 0.155 Uiso 1 1 calc R . . . .
C46 C 0.8522(9) 0.4684(8) 0.0093(3) 0.140(4) Uani 1 1 d . . . . .
H46 H 0.876503 0.464528 -0.012648 0.168 Uiso 1 1 calc R . . . .
C47 C 0.9152(8) 0.4496(7) 0.0412(3) 0.136(3) Uani 1 1 d . . . . .
H47 H 0.981913 0.438452 0.040357 0.164 Uiso 1 1 calc R . . . .
C48 C 0.8779(6) 0.4476(6) 0.0736(2) 0.108(3) Uani 1 1 d . . . . .
H48 H 0.919697 0.434459 0.094365 0.129 Uiso 1 1 calc R . . . .
C49 C 0.7024(4) 0.3315(4) 0.12211(16) 0.0760(17) Uani 0.39 1 d D . P A 1
C50 C 0.723(2) 0.2560(11) 0.1020(7) 0.114(4) Uani 0.39 1 d D . P A 1
H50 H 0.750566 0.264299 0.081046 0.136 Uiso 0.39 1 calc R . P A 1
C51 C 0.702(3) 0.1683(13) 0.1127(9) 0.113(6) Uani 0.39 1 d D . P A 1
H51 H 0.715786 0.119053 0.098839 0.136 Uiso 0.39 1 calc R . P A 1
C52 C 0.661(2) 0.1557(14) 0.1435(8) 0.090(8) Uani 0.39 1 d D . P A 1
H52 H 0.647448 0.097289 0.150616 0.108 Uiso 0.39 1 calc R . P A 1
C53 C 0.639(3) 0.2280(14) 0.1643(8) 0.106(7) Uani 0.39 1 d D . P A 1
H53 H 0.611473 0.218008 0.185224 0.128 Uiso 0.39 1 calc R . P A 1
C54 C 0.659(3) 0.3177(14) 0.1537(6) 0.092(4) Uani 0.39 1 d D . P A 1
H54 H 0.644358 0.366662 0.167498 0.110 Uiso 0.39 1 calc R . P A 1
C49A C 0.7024(4) 0.3315(4) 0.12211(16) 0.0760(17) Uani 0.45 1 d D . P A 2
C50A C 0.7385(16) 0.2690(9) 0.0993(6) 0.114(4) Uani 0.45 1 d D . P A 2
H50A H 0.770874 0.289128 0.080486 0.136 Uiso 0.45 1 calc R . P A 2
C51A C 0.7264(18) 0.1764(10) 0.1045(8) 0.113(6) Uani 0.45 1 d D . P A 2
H51A H 0.751156 0.135938 0.088993 0.136 Uiso 0.45 1 calc R . P A 2
C52A C 0.6796(19) 0.1435(11) 0.1316(7) 0.090(8) Uani 0.45 1 d D . P A 2
H52A H 0.672409 0.081482 0.134409 0.108 Uiso 0.45 1 calc R . P A 2
C53A C 0.643(2) 0.2028(10) 0.1550(7) 0.106(7) Uani 0.45 1 d D . P A 2
H53A H 0.611467 0.181074 0.173738 0.128 Uiso 0.45 1 calc R . P A 2
C54A C 0.6534(19) 0.2975(10) 0.1500(5) 0.092(4) Uani 0.45 1 d D . P A 2
H54A H 0.627499 0.337572 0.165382 0.110 Uiso 0.45 1 calc R . P A 2
C49B C 0.7024(4) 0.3315(4) 0.12211(16) 0.0760(17) Uani 0.16 1 d D . P A 3
C50B C 0.748(3) 0.2836(18) 0.0968(9) 0.114(4) Uani 0.16 1 d D . P A 3
H50B H 0.787679 0.314530 0.082421 0.136 Uiso 0.16 1 calc R . P A 3
C51B C 0.737(4) 0.1903(19) 0.0929(12) 0.113(6) Uani 0.16 1 d D . P A 3
H51B H 0.767462 0.159298 0.075920 0.136 Uiso 0.16 1 calc R . P A 3
C52B C 0.679(3) 0.1448(18) 0.1142(12) 0.090(8) Uani 0.16 1 d D . P A 3
H52B H 0.671974 0.082623 0.111516 0.108 Uiso 0.16 1 calc R . P A 3
C53B C 0.631(3) 0.188(2) 0.1395(11) 0.106(7) Uani 0.16 1 d D . P A 3
H53B H 0.592616 0.155927 0.153620 0.128 Uiso 0.16 1 calc R . P A 3
C54B C 0.643(3) 0.2833(19) 0.1435(8) 0.092(4) Uani 0.16 1 d D . P A 3
H54B H 0.611309 0.313770 0.160373 0.110 Uiso 0.16 1 calc R . P A 3
C55 C 0.3839(4) 0.3719(4) 0.07031(15) 0.0631(13) Uani 1 1 d . . . . .
C56 C 0.2956(5) 0.3246(4) 0.05985(15) 0.0756(16) Uani 1 1 d . . . . .
H56 H 0.244079 0.328817 0.073721 0.091 Uiso 1 1 calc R . . . .
C57 C 0.2840(6) 0.2717(5) 0.02925(19) 0.095(2) Uani 1 1 d . . . . .
H57 H 0.226760 0.237794 0.023650 0.114 Uiso 1 1 calc R . . . .
C58 C 0.3572(7) 0.2694(5) 0.0070(2) 0.104(2) Uani 1 1 d . . . . .
H58 H 0.347699 0.236163 -0.014067 0.125 Uiso 1 1 calc R . . . .
C59 C 0.4432(7) 0.3155(6) 0.0159(2) 0.103(2) Uani 1 1 d . . . . .
H59 H 0.492481 0.313663 0.000983 0.124 Uiso 1 1 calc R . . . .
C60 C 0.4569(5) 0.3661(4) 0.04785(18) 0.0831(18) Uani 1 1 d . . . . .
H60 H 0.516372 0.396341 0.054044 0.100 Uiso 1 1 calc R . . . .
C61 C 0.2851(4) 0.5025(4) 0.11047(15) 0.0606(13) Uani 1 1 d . . . . .
C62 C 0.2062(5) 0.4712(5) 0.1272(2) 0.091(2) Uani 1 1 d . . . . .
H62 H 0.212178 0.416882 0.139649 0.110 Uiso 1 1 calc R . . . .
C63 C 0.1188(6) 0.5200(7) 0.1255(3) 0.127(3) Uani 1 1 d . . . . .
H63 H 0.067064 0.497701 0.136831 0.153 Uiso 1 1 calc R . . . .
C64 C 0.1076(6) 0.6007(8) 0.1074(3) 0.130(3) Uani 1 1 d . . . . .
H64 H 0.048647 0.632688 0.106112 0.156 Uiso 1 1 calc R . . . .
C65 C 0.1831(6) 0.6322(5) 0.0917(2) 0.110(3) Uani 1 1 d . . . . .
H65 H 0.176254 0.687405 0.079880 0.132 Uiso 1 1 calc R . . . .
C66 C 0.2742(5) 0.5839(4) 0.09254(19) 0.0863(19) Uani 1 1 d . . . . .
H66 H 0.325332 0.606961 0.081137 0.104 Uiso 1 1 calc R . . . .
C67 C 0.4029(4) 0.3655(3) 0.14971(15) 0.0769(17) Uani 0.3 1 d D . P B 1
C68 C 0.426(4) 0.401(2) 0.1842(5) 0.099(3) Uani 0.3 1 d D . P B 1
H68 H 0.441588 0.462368 0.186680 0.118 Uiso 0.3 1 calc R . P B 1
C69 C 0.426(5) 0.349(4) 0.2149(5) 0.131(8) Uani 0.3 1 d D . P B 1
H69 H 0.441609 0.373967 0.237446 0.158 Uiso 0.3 1 calc R . P B 1
C70 C 0.402(4) 0.259(4) 0.2112(11) 0.130(9) Uani 0.3 1 d D . P B 1
H70 H 0.401948 0.223557 0.231578 0.156 Uiso 0.3 1 calc R . P B 1
C71 C 0.379(4) 0.219(2) 0.1781(14) 0.115(9) Uani 0.3 1 d D . P B 1
H71 H 0.363394 0.158054 0.176226 0.138 Uiso 0.3 1 calc R . P B 1
C72 C 0.380(3) 0.2728(9) 0.1467(10) 0.096(3) Uani 0.3 1 d D . P B 1
H72 H 0.365485 0.246559 0.124294 0.115 Uiso 0.3 1 calc R . P B 1
C67A C 0.4029(4) 0.3655(3) 0.14971(15) 0.0769(17) Uani 0.51 1 d D . P B 2
C68A C 0.420(2) 0.4044(15) 0.1839(3) 0.099(3) Uani 0.51 1 d D . P B 2
H68A H 0.444588 0.463133 0.186014 0.118 Uiso 0.51 1 calc R . P B 2
C69A C 0.403(3) 0.358(2) 0.2149(4) 0.131(8) Uani 0.51 1 d D . P B 2
H69A H 0.416057 0.385834 0.237145 0.158 Uiso 0.51 1 calc R . P B 2
C70A C 0.367(2) 0.272(2) 0.2117(7) 0.130(9) Uani 0.51 1 d D . P B 2
H70A H 0.353348 0.241653 0.232146 0.156 Uiso 0.51 1 calc R . P B 2
C71A C 0.349(2) 0.2292(14) 0.1790(9) 0.115(9) Uani 0.51 1 d D . P B 2
H71A H 0.325094 0.170258 0.177566 0.138 Uiso 0.51 1 calc R . P B 2
C72A C 0.367(2) 0.2762(7) 0.1475(7) 0.096(3) Uani 0.51 1 d D . P B 2
H72A H 0.355605 0.247694 0.125362 0.115 Uiso 0.51 1 calc R . P B 2
C67B C 0.4029(4) 0.3655(3) 0.14971(15) 0.0769(17) Uani 0.19 1 d D . P B 3
C68B C 0.458(2) 0.4004(18) 0.1806(5) 0.099(3) Uani 0.19 1 d D . P B 3
H68B H 0.469915 0.462216 0.182116 0.118 Uiso 0.19 1 calc R . P B 3
C69B C 0.494(3) 0.345(2) 0.2092(7) 0.131(8) Uani 0.19 1 d D . P B 3
H69B H 0.530374 0.369903 0.229426 0.158 Uiso 0.19 1 calc R . P B 3
C70B C 0.477(3) 0.254(2) 0.2073(9) 0.130(9) Uani 0.19 1 d D . P B 3
H70B H 0.501568 0.217235 0.226378 0.156 Uiso 0.19 1 calc R . P B 3
C71B C 0.423(3) 0.2157(16) 0.1776(10) 0.115(9) Uani 0.19 1 d D . P B 3
H71B H 0.411143 0.153825 0.176847 0.138 Uiso 0.19 1 calc R . P B 3
C72B C 0.386(2) 0.2716(7) 0.1483(8) 0.096(3) Uani 0.19 1 d D . P B 3
H72B H 0.350802 0.246017 0.128072 0.115 Uiso 0.19 1 calc R . P B 3
C73 C 0.4704(4) 0.9771(3) 0.11085(13) 0.0537(12) Uani 1 1 d . . . . .
C74 C 0.4546(6) 1.1103(4) 0.0722(2) 0.103(3) Uani 1 1 d . . . . .
H74A H 0.489292 1.139868 0.054881 0.155 Uiso 1 1 calc R . . . .
H74B H 0.389781 1.093434 0.061297 0.155 Uiso 1 1 calc R . . . .
H74C H 0.448953 1.150713 0.091767 0.155 Uiso 1 1 calc R . . . .
B1 B 0.6200(5) 0.8849(4) 0.15644(19) 0.0640(16) Uani 1 1 d . . . . .
H1 H 0.646594 0.938902 0.175269 0.077 Uiso 1 1 d R . . . .
B2 B 0.5294(4) 0.8874(4) 0.12129(16) 0.0539(13) Uani 1 1 d . . . . .
B3 B 0.6585(5) 0.8564(4) 0.1174(2) 0.0663(17) Uani 1 1 d . . . . .
H3A H 0.719172 0.895984 0.108517 0.080 Uiso 1 1 d R . . . .
B4 B 0.6571(4) 0.7753(4) 0.15382(18) 0.0617(16) Uani 1 1 d . . . . .
H4A H 0.717124 0.750406 0.173602 0.074 Uiso 1 1 d R . . . .
B5 B 0.5278(4) 0.8052(4) 0.15925(15) 0.0518(13) Uani 1 1 d . . . . .
H5A H 0.487741 0.805128 0.182783 0.062 Uiso 1 1 d R . . . .
B6 B 0.5573(4) 0.8133(4) 0.08489(16) 0.0549(14) Uani 1 1 d . . . . .
H6A H 0.548469 0.837390 0.057093 0.066 Uiso 1 1 d R . . . .
B7 B 0.6470(5) 0.7354(4) 0.10808(17) 0.0587(15) Uani 1 1 d . . . . .
H7 H 0.708874 0.699036 0.098489 0.070 Uiso 1 1 d R . . . .
B8 B 0.5555(4) 0.6999(4) 0.13789(15) 0.0517(13) Uani 1 1 d . . . . .
H8A H 0.545582 0.635284 0.151382 0.062 Uiso 1 1 d R . . . .
B9 B 0.4646(4) 0.7793(4) 0.11535(15) 0.0519(13) Uani 1 1 d . . . . .
H9A H 0.383313 0.777544 0.111236 0.062 Uiso 1 1 d R . . . .
B10 B 0.5290(4) 0.7024(4) 0.09254(16) 0.0548(14) Uani 1 1 d . . . . .
H10A H 0.502097 0.648497 0.073676 0.066 Uiso 1 1 d R . . . .

loop_
_atom_site_aniso_label
_atom_site_aniso_U_11
_atom_site_aniso_U_22
_atom_site_aniso_U_33
_atom_site_aniso_U_23
_atom_site_aniso_U_13
_atom_site_aniso_U_12
Ag1 0.0549(2) 0.0722(3) 0.0483(2) 0.00395(19) 0.00487(16) -0.0010(2)
Ag2 0.0568(2) 0.0466(2) 0.0871(3) -0.0027(2) 0.0024(2) 0.00388(19)
P1 0.0540(7) 0.0673(9) 0.0478(7) -0.0015(6) 0.0076(6) -0.0008(7)
P2 0.0491(7) 0.0585(8) 0.0489(7) 0.0023(6) 0.0028(6) 0.0070(6)
P3 0.0551(8) 0.0542(8) 0.0799(10) 0.0033(7) 0.0079(7) 0.0082(7)
P4 0.0533(7) 0.0457(7) 0.0737(9) -0.0049(6) -0.0011(7) 0.0007(6)
O1 0.065(2) 0.064(2) 0.089(3) 0.012(2) 0.025(2) 0.011(2)
O2 0.082(3) 0.058(2) 0.112(3) 0.028(2) 0.042(3) 0.019(2)
C1 0.058(3) 0.064(3) 0.053(3) -0.004(2) 0.005(2) 0.002(3)
C2 0.069(4) 0.095(5) 0.070(4) -0.010(3) 0.016(3) -0.005(4)
C3 0.093(5) 0.094(5) 0.055(3) -0.017(3) 0.008(3) -0.005(4)
C4 0.089(5) 0.075(4) 0.067(4) -0.005(3) -0.005(3) -0.007(4)
C5 0.070(4) 0.076(4) 0.076(4) -0.004(3) 0.001(3) -0.005(3)
C6 0.062(3) 0.067(4) 0.064(3) -0.006(3) 0.007(3) 0.002(3)
C7 0.056(3) 0.086(4) 0.061(3) 0.003(3) 0.011(3) -0.002(3)
C8 0.074(4) 0.090(5) 0.109(5) 0.007(4) 0.016(4) 0.017(4)
C9 0.104(6) 0.128(7) 0.124(7) 0.011(6) 0.011(5) 0.053(6)
C10 0.052(4) 0.177(10) 0.125(7) -0.021(7) 0.006(4) 0.010(6)
C11 0.058(4) 0.126(8) 0.184(10) -0.017(7) 0.017(5) -0.010(5)
C12 0.066(4) 0.094(5) 0.135(6) -0.014(5) 0.013(4) -0.003(4)
C13 0.059(3) 0.064(3) 0.062(3) -0.003(3) 0.005(3) -0.004(3)
C14 0.099(5) 0.075(4) 0.089(5) 0.001(4) 0.028(4) 0.007(4)
C15 0.124(7) 0.074(5) 0.129(7) -0.002(5) 0.026(6) 0.012(5)
C16 0.103(6) 0.093(6) 0.101(6) 0.029(5) -0.002(5) -0.005(5)
C17 0.189(10) 0.121(7) 0.071(5) 0.025(5) 0.037(5) -0.019(7)
C18 0.187(9) 0.088(5) 0.066(4) 0.001(4) 0.047(5) -0.006(6)
C19 0.050(3) 0.060(3) 0.058(3) 0.011(2) 0.001(2) 0.007(2)
C20 0.063(4) 0.088(4) 0.075(4) 0.007(3) 0.005(3) -0.006(3)
C21 0.062(4) 0.098(5) 0.102(5) 0.016(4) 0.002(4) -0.008(4)
C22 0.064(4) 0.092(5) 0.115(6) 0.010(5) -0.006(4) -0.015(4)
C23 0.102(6) 0.098(5) 0.103(5) -0.031(4) -0.023(5) -0.003(5)
C24 0.079(4) 0.079(4) 0.064(3) -0.003(3) -0.005(3) -0.006(3)
C25 0.063(3) 0.064(3) 0.061(3) 0.011(3) 0.011(3) 0.008(3)
C26 0.081(4) 0.090(5) 0.085(4) -0.009(4) -0.002(4) 0.029(4)
C27 0.093(5) 0.109(6) 0.124(7) -0.009(5) 0.011(5) 0.050(5)
C28 0.134(8) 0.078(5) 0.155(8) -0.003(5) 0.041(6) 0.040(5)
C29 0.105(6) 0.058(4) 0.153(7) -0.020(4) 0.030(5) -0.002(4)
C30 0.073(4) 0.067(4) 0.101(5) -0.008(3) 0.013(4) 0.002(3)
C31 0.050(3) 0.062(3) 0.053(3) 0.003(2) 0.006(2) 0.005(2)
C32 0.060(3) 0.072(4) 0.061(3) 0.010(3) 0.009(3) 0.011(3)
C33 0.080(4) 0.083(4) 0.059(3) 0.018(3) 0.011(3) 0.002(3)
C34 0.092(5) 0.106(5) 0.064(4) 0.019(4) 0.020(3) 0.008(4)
C35 0.086(5) 0.135(7) 0.084(5) 0.020(5) 0.030(4) 0.041(5)
C36 0.077(4) 0.100(5) 0.064(3) 0.024(3) 0.021(3) 0.035(4)
C37 0.051(3) 0.060(3) 0.082(4) 0.004(3) 0.014(3) 0.001(3)
C38 0.066(4) 0.071(4) 0.120(6) -0.001(4) 0.000(4) 0.000(3)
C39 0.085(6) 0.118(7) 0.165(9) -0.042(6) -0.008(6) -0.017(5)
C40 0.070(5) 0.197(11) 0.110(6) -0.030(7) 0.003(4) -0.035(7)
C41 0.064(4) 0.169(9) 0.115(6) 0.036(6) -0.009(4) -0.004(5)
C42 0.062(4) 0.090(5) 0.098(5) 0.013(4) 0.008(3) 0.004(3)
C43 0.077(4) 0.073(4) 0.085(4) 0.006(3) 0.015(3) 0.018(3)
C44 0.110(6) 0.097(5) 0.104(6) 0.022(5) 0.014(5) 0.015(5)
C45 0.146(9) 0.154(9) 0.090(6) 0.018(6) 0.026(6) -0.002(8)
C46 0.155(10) 0.169(10) 0.107(7) 0.001(7) 0.057(7) 0.031(8)
C47 0.119(7) 0.169(10) 0.132(8) -0.006(7) 0.055(7) 0.014(7)
C48 0.081(5) 0.146(7) 0.100(5) -0.003(5) 0.029(4) 0.029(5)
C49 0.056(3) 0.062(4) 0.105(5) 0.003(3) -0.007(3) 0.011(3)
C50 0.093(9) 0.052(6) 0.200(10) -0.039(7) 0.034(7) -0.019(6)
C51 0.106(16) 0.062(7) 0.18(2) -0.001(10) 0.064(12) -0.032(8)
C52 0.099(13) 0.049(6) 0.12(2) -0.003(9) -0.011(13) 0.002(7)
C53 0.118(8) 0.048(12) 0.139(19) 0.010(13) -0.039(12) -0.023(12)
C54 0.090(7) 0.049(9) 0.130(8) 0.019(7) -0.014(7) -0.027(7)
C49A 0.056(3) 0.062(4) 0.105(5) 0.003(3) -0.007(3) 0.011(3)
C50A 0.093(9) 0.052(6) 0.200(10) -0.039(7) 0.034(7) -0.019(6)
C51A 0.106(16) 0.062(7) 0.18(2) -0.001(10) 0.064(12) -0.032(8)
C52A 0.099(13) 0.049(6) 0.12(2) -0.003(9) -0.011(13) 0.002(7)
C53A 0.118(8) 0.048(12) 0.139(19) 0.010(13) -0.039(12) -0.023(12)
C54A 0.090(7) 0.049(9) 0.130(8) 0.019(7) -0.014(7) -0.027(7)
C49B 0.056(3) 0.062(4) 0.105(5) 0.003(3) -0.007(3) 0.011(3)
C50B 0.093(9) 0.052(6) 0.200(10) -0.039(7) 0.034(7) -0.019(6)
C51B 0.106(16) 0.062(7) 0.18(2) -0.001(10) 0.064(12) -0.032(8)
C52B 0.099(13) 0.049(6) 0.12(2) -0.003(9) -0.011(13) 0.002(7)
C53B 0.118(8) 0.048(12) 0.139(19) 0.010(13) -0.039(12) -0.023(12)
C54B 0.090(7) 0.049(9) 0.130(8) 0.019(7) -0.014(7) -0.027(7)
C55 0.063(3) 0.051(3) 0.074(3) -0.004(3) 0.003(3) 0.002(3)
C56 0.077(4) 0.080(4) 0.067(4) -0.007(3) 0.002(3) 0.000(3)
C57 0.111(6) 0.089(5) 0.081(5) -0.018(4) -0.007(4) -0.004(4)
C58 0.133(7) 0.092(5) 0.084(5) -0.017(4) -0.002(5) 0.017(5)
C59 0.125(7) 0.102(6) 0.084(5) -0.013(4) 0.024(5) 0.017(5)
C60 0.087(4) 0.071(4) 0.093(5) -0.011(4) 0.019(4) 0.000(4)
C61 0.055(3) 0.051(3) 0.074(4) -0.006(3) 0.002(3) -0.002(3)
C62 0.079(4) 0.082(5) 0.119(6) 0.007(4) 0.033(4) 0.012(4)
C63 0.075(5) 0.139(8) 0.177(9) -0.017(7) 0.051(6) 0.008(5)
C64 0.069(5) 0.137(9) 0.183(10) 0.010(7) 0.013(6) 0.025(6)
C65 0.092(5) 0.080(5) 0.149(7) 0.011(5) -0.020(5) 0.017(4)
C66 0.069(4) 0.069(4) 0.118(5) 0.018(4) 0.002(4) 0.013(3)
C67 0.099(5) 0.048(3) 0.078(4) -0.002(3) -0.012(3) -0.002(3)
C68 0.149(10) 0.070(4) 0.071(4) 0.000(4) -0.009(5) -0.007(6)
C69 0.23(3) 0.071(8) 0.082(6) 0.003(5) -0.027(9) 0.001(13)
C70 0.21(3) 0.083(11) 0.094(7) 0.029(7) -0.003(13) 0.011(15)
C71 0.15(2) 0.061(6) 0.116(7) 0.029(6) -0.035(14) -0.006(11)
C72 0.129(8) 0.058(4) 0.091(5) 0.008(4) -0.028(5) -0.002(4)
C67A 0.099(5) 0.048(3) 0.078(4) -0.002(3) -0.012(3) -0.002(3)
C68A 0.149(10) 0.070(4) 0.071(4) 0.000(4) -0.009(5) -0.007(6)
C69A 0.23(3) 0.071(8) 0.082(6) 0.003(5) -0.027(9) 0.001(13)
C70A 0.21(3) 0.083(11) 0.094(7) 0.029(7) -0.003(13) 0.011(15)
C71A 0.15(2) 0.061(6) 0.116(7) 0.029(6) -0.035(14) -0.006(11)
C72A 0.129(8) 0.058(4) 0.091(5) 0.008(4) -0.028(5) -0.002(4)
C67B 0.099(5) 0.048(3) 0.078(4) -0.002(3) -0.012(3) -0.002(3)
C68B 0.149(10) 0.070(4) 0.071(4) 0.000(4) -0.009(5) -0.007(6)
C69B 0.23(3) 0.071(8) 0.082(6) 0.003(5) -0.027(9) 0.001(13)
C70B 0.21(3) 0.083(11) 0.094(7) 0.029(7) -0.003(13) 0.011(15)
C71B 0.15(2) 0.061(6) 0.116(7) 0.029(6) -0.035(14) -0.006(11)
C72B 0.129(8) 0.058(4) 0.091(5) 0.008(4) -0.028(5) -0.002(4)
C73 0.052(3) 0.051(3) 0.060(3) 0.001(2) 0.013(2) 0.001(2)
C74 0.120(6) 0.066(4) 0.132(6) 0.039(4) 0.048(5) 0.036(4)
B1 0.056(3) 0.049(3) 0.083(4) 0.003(3) -0.007(3) 0.000(3)
B2 0.049(3) 0.044(3) 0.068(4) 0.007(3) 0.003(3) -0.002(3)
B3 0.053(3) 0.047(3) 0.099(5) 0.022(3) 0.010(3) 0.000(3)
B4 0.048(3) 0.057(4) 0.078(4) 0.007(3) 0.000(3) 0.004(3)
B5 0.060(3) 0.043(3) 0.053(3) 0.001(2) 0.006(3) 0.000(3)
B6 0.055(3) 0.051(3) 0.061(3) 0.008(3) 0.014(3) 0.008(3)
B7 0.057(3) 0.047(3) 0.074(4) 0.009(3) 0.016(3) 0.002(3)
B8 0.059(3) 0.044(3) 0.053(3) 0.007(2) 0.009(3) 0.001(3)
B9 0.047(3) 0.045(3) 0.064(3) 0.002(3) 0.009(3) 0.002(2)
B10 0.063(4) 0.045(3) 0.058(3) 0.002(3) 0.013(3) 0.003(3)

loop_
_atom_type_symbol
_atom_type_description
_atom_type_scat_dispersion_real
_atom_type_scat_dispersion_imag
_atom_type_scat_source
C C 0.0033 0.0016 'International Tables Vol C Tables 4.2.6.8 and 6.1.1.4'
H H 0.0000 0.0000 'International Tables Vol C Tables 4.2.6.8 and 6.1.1.4'
Ag Ag -0.8971 1.1015 'International Tables Vol C Tables 4.2.6.8 and 6.1.1.4'
B B 0.0013 0.0007 'International Tables Vol C Tables 4.2.6.8 and 6.1.1.4'
O O 0.0106 0.0060 'International Tables Vol C Tables 4.2.6.8 and 6.1.1.4'
P P 0.1023 0.0942 'International Tables Vol C Tables 4.2.6.8 and 6.1.1.4'

loop_
_geom_angle_atom_site_label_1
_geom_angle_atom_site_label_2
_geom_angle_atom_site_label_3
_geom_angle
_geom_angle_site_symmetry_1
_geom_angle_site_symmetry_3
P1 Ag1 P2 125.05(5) . .
P1 Ag1 O1 109.64(10) . .
P1 Ag1 H9A 121.1 . .
P2 Ag1 H9A 108.3 . .
O1 Ag1 P2 90.24(10) . .
O1 Ag1 H9A 91.8 . .
P3 Ag2 P4 118.27(6) . .
P3 Ag2 B8 120.12(13) . .
P3 Ag2 H8A 120.0 . .
P3 Ag2 B10 123.32(13) . .
P4 Ag2 B8 119.37(13) . .
P4 Ag2 H8A 107.7 . .
P4 Ag2 B10 112.99(14) . .
B8 Ag2 H8A 23.9 . .
B8 Ag2 B10 38.03(18) . .
B10 Ag2 H8A 60.6 . .
C1 P1 Ag1 113.24(17) . .
C1 P1 C7 105.0(3) . .
C7 P1 Ag1 108.83(18) . .
C13 P1 Ag1 117.92(18) . .
C13 P1 C1 106.2(2) . .
C13 P1 C7 104.5(3) . .
C19 P2 Ag1 112.99(16) . .
C25 P2 Ag1 112.03(18) . .
C25 P2 C19 103.1(3) . .
C31 P2 Ag1 116.64(17) . .
C31 P2 C19 106.8(2) . .
C31 P2 C25 104.0(2) . .
C37 P3 Ag2 120.24(19) . .
C37 P3 C49 102.4(2) . .
C37 P3 C49A 102.4(2) . .
C37 P3 C49B 102.4(2) . .
C43 P3 Ag2 115.0(2) . .
C43 P3 C37 103.0(3) . .
C43 P3 C49 105.0(3) . .
C43 P3 C49A 105.0(3) . .
C43 P3 C49B 105.0(3) . .
C49 P3 Ag2 109.48(18) . .
C49A P3 Ag2 109.48(18) . .
C49B P3 Ag2 109.48(18) . .
C55 P4 Ag2 113.91(19) . .
C55 P4 C61 103.0(2) . .
C55 P4 C67 107.4(2) . .
C55 P4 C67A 107.4(2) . .
C55 P4 C67B 107.4(2) . .
C61 P4 Ag2 117.78(18) . .
C67 P4 Ag2 111.38(18) . .
C67 P4 C61 102.3(3) . .
C67A P4 Ag2 111.38(18) . .
C67A P4 C61 102.3(3) . .
C67B P4 Ag2 111.38(18) . .
C67B P4 C61 102.3(3) . .
C73 O1 Ag1 110.7(3) . .
C73 O2 C74 117.3(4) . .
C2 C1 P1 123.9(4) . .
C2 C1 C6 118.3(5) . .
C6 C1 P1 117.8(4) . .
C1 C2 H2 119.6 . .
C3 C2 C1 120.8(5) . .
C3 C2 H2 119.6 . .
C2 C3 H3 120.3 . .
C4 C3 C2 119.4(5) . .
C4 C3 H3 120.3 . .
C3 C4 H4 119.0 . .
C3 C4 C5 122.1(6) . .
C5 C4 H4 119.0 . .
C4 C5 H5 120.6 . .
C4 C5 C6 118.8(6) . .
C6 C5 H5 120.6 . .
C1 C6 H6 119.7 . .
C5 C6 C1 120.6(5) . .
C5 C6 H6 119.7 . .
C8 C7 P1 119.8(5) . .
C12 C7 P1 122.4(5) . .
C12 C7 C8 117.2(6) . .
C7 C8 H8 119.9 . .
C7 C8 C9 120.3(8) . .
C9 C8 H8 119.9 . .
C8 C9 H9 120.5 . .
C10 C9 C8 119.0(8) . .
C10 C9 H9 120.5 . .
C9 C10 H10 119.3 . .
C11 C10 C9 121.4(8) . .
C11 C10 H10 119.3 . .
C10 C11 H11 120.2 . .
C10 C11 C12 119.6(8) . .
C12 C11 H11 120.2 . .
C7 C12 H12 118.7 . .
C11 C12 C7 122.6(8) . .
C11 C12 H12 118.7 . .
C14 C13 P1 119.9(5) . .
C14 C13 C18 117.6(6) . .
C18 C13 P1 122.5(5) . .
C13 C14 H14 119.7 . .
C13 C14 C15 120.6(6) . .
C15 C14 H14 119.7 . .
C14 C15 H15 119.4 . .
C16 C15 C14 121.2(7) . .
C16 C15 H15 119.4 . .
C15 C16 H16 120.6 . .
C17 C16 C15 118.7(7) . .
C17 C16 H16 120.6 . .
C16 C17 H17 119.0 . .
C16 C17 C18 122.0(7) . .
C18 C17 H17 119.0 . .
C13 C18 C17 119.9(7) . .
C13 C18 H18 120.1 . .
C17 C18 H18 120.1 . .
C20 C19 P2 117.3(4) . .
C24 C19 P2 122.9(4) . .
C24 C19 C20 119.6(6) . .
C19 C20 H20 119.8 . .
C21 C20 C19 120.5(6) . .
C21 C20 H20 119.8 . .
C20 C21 H21 119.6 . .
C22 C21 C20 120.8(7) . .
C22 C21 H21 119.6 . .
C21 C22 H22 120.0 . .
C21 C22 C23 120.1(7) . .
C23 C22 H22 120.0 . .
C22 C23 H23 119.6 . .
C22 C23 C24 120.8(7) . .
C24 C23 H23 119.6 . .
C19 C24 C23 118.2(6) . .
C19 C24 H24 120.9 . .
C23 C24 H24 120.9 . .
C26 C25 P2 123.8(5) . .
C26 C25 C30 117.7(6) . .
C30 C25 P2 118.5(4) . .
C25 C26 H26 118.8 . .
C27 C26 C25 122.4(7) . .
C27 C26 H26 118.8 . .
C26 C27 H27 120.3 . .
C28 C27 C26 119.4(7) . .
C28 C27 H27 120.3 . .
C27 C28 H28 119.9 . .
C27 C28 C29 120.3(7) . .
C29 C28 H28 119.9 . .
C28 C29 H29 120.2 . .
C30 C29 C28 119.5(7) . .
C30 C29 H29 120.2 . .
C25 C30 H30 119.6 . .
C29 C30 C25 120.7(7) . .
C29 C30 H30 119.6 . .
C32 C31 P2 123.4(4) . .
C36 C31 P2 118.7(4) . .
C36 C31 C32 117.9(5) . .
C31 C32 H32 119.6 . .
C33 C32 C31 120.7(5) . .
C33 C32 H32 119.6 . .
C32 C33 H33 119.9 . .
C34 C33 C32 120.1(6) . .
C34 C33 H33 119.9 . .
C33 C34 H34 119.6 . .
C33 C34 C35 120.8(6) . .
C35 C34 H34 119.6 . .
C34 C35 H35 120.4 . .
C34 C35 C36 119.2(6) . .
C36 C35 H35 120.4 . .
C31 C36 C35 121.2(6) . .
C31 C36 H36 119.4 . .
C35 C36 H36 119.4 . .
C38 C37 P3 118.6(5) . .
C38 C37 C42 118.7(6) . .
C42 C37 P3 122.7(5) . .
C37 C38 H38 119.1 . .
C37 C38 C39 121.7(7) . .
C39 C38 H38 119.1 . .
C38 C39 H39 120.2 . .
C40 C39 C38 119.5(8) . .
C40 C39 H39 120.2 . .
C39 C40 H40 119.6 . .
C39 C40 C41 120.7(8) . .
C41 C40 H40 119.6 . .
C40 C41 H41 120.2 . .
C40 C41 C42 119.5(8) . .
C42 C41 H41 120.2 . .
C37 C42 C41 119.8(7) . .
C37 C42 H42 120.1 . .
C41 C42 H42 120.1 . .
C44 C43 P3 118.6(5) . .
C48 C43 P3 123.6(6) . .
C48 C43 C44 117.8(7) . .
C43 C44 H44 119.7 . .
C45 C44 C43 120.6(8) . .
C45 C44 H44 119.7 . .
C44 C45 H45 120.2 . .
C46 C45 C44 119.5(9) . .
C46 C45 H45 120.2 . .
C45 C46 H46 119.8 . .
C45 C46 C47 120.4(9) . .
C47 C46 H46 119.8 . .
C46 C47 H47 119.9 . .
C48 C47 C46 120.3(9) . .
C48 C47 H47 119.9 . .
C43 C48 C47 120.8(8) . .
C43 C48 H48 119.6 . .
C47 C48 H48 119.6 . .
C50 C49 P3 133.4(10) . .
C50 C49 C54 118.3(13) . .
C54 C49 P3 108.3(9) . .
C49 C50 H50 119.1 . .
C49 C50 C51 121.8(15) . .
C51 C50 H50 119.1 . .
C50 C51 H51 120.3 . .
C52 C51 C50 119.4(15) . .
C52 C51 H51 120.3 . .
C51 C52 H52 119.4 . .
C51 C52 C53 121.2(15) . .
C53 C52 H52 119.4 . .
C52 C53 H53 120.0 . .
C52 C53 C54 120.0(16) . .
C54 C53 H53 120.0 . .
C49 C54 C53 119.2(15) . .
C49 C54 H54 120.4 . .
C53 C54 H54 120.4 . .
C50A C49A P3 121.2(8) . .
C50A C49A C54A 117.5(10) . .
C54A C49A P3 121.3(7) . .
C49A C50A H50A 119.8 . .
C49A C50A C51A 120.4(13) . .
C51A C50A H50A 119.8 . .
C50A C51A H51A 118.9 . .
C52A C51A C50A 122.1(14) . .
C52A C51A H51A 118.9 . .
C51A C52A H52A 120.2 . .
C51A C52A C53A 119.6(13) . .
C53A C52A H52A 120.2 . .
C52A C53A H53A 120.3 . .
C52A C53A C54A 119.4(13) . .
C54A C53A H53A 120.3 . .
C49A C54A C53A 121.0(12) . .
C49A C54A H54A 119.5 . .
C53A C54A H54A 119.5 . .
C50B C49B P3 110.0(13) . .
C50B C49B C54B 118.3(15) . .
C54B C49B P3 131.2(14) . .
C49B C50B H50B 119.4 . .
C51B C50B C49B 121.2(18) . .
C51B C50B H50B 119.4 . .
C50B C51B H51B 120.3 . .
C52B C51B C50B 119.4(19) . .
C52B C51B H51B 120.3 . .
C51B C52B H52B 118.9 . .
C51B C52B C53B 122.2(18) . .
C53B C52B H52B 118.9 . .
C52B C53B H53B 120.7 . .
C52B C53B C54B 118.6(18) . .
C54B C53B H53B 120.7 . .
C49B C54B C53B 120.3(17) . .
C49B C54B H54B 119.9 . .
C53B C54B H54B 119.9 . .
C56 C55 P4 123.0(5) . .
C60 C55 P4 120.0(5) . .
C60 C55 C56 117.0(6) . .
C55 C56 H56 119.4 . .
C57 C56 C55 121.2(6) . .
C57 C56 H56 119.4 . .
C56 C57 H57 119.9 . .
C58 C57 C56 120.2(7) . .
C58 C57 H57 119.9 . .
C57 C58 H58 119.9 . .
C59 C58 C57 120.3(7) . .
C59 C58 H58 119.9 . .
C58 C59 H59 120.2 . .
C58 C59 C60 119.6(7) . .
C60 C59 H59 120.2 . .
C55 C60 C59 121.7(7) . .
C55 C60 H60 119.2 . .
C59 C60 H60 119.2 . .
C62 C61 P4 124.0(5) . .
C66 C61 P4 117.9(5) . .
C66 C61 C62 118.0(6) . .
C61 C62 H62 119.5 . .
C63 C62 C61 121.0(7) . .
C63 C62 H62 119.5 . .
C62 C63 H63 119.5 . .
C64 C63 C62 121.0(8) . .
C64 C63 H63 119.5 . .
C63 C64 H64 120.6 . .
C65 C64 C63 118.7(8) . .
C65 C64 H64 120.6 . .
C64 C65 H65 118.9 . .
C64 C65 C66 122.2(8) . .
C66 C65 H65 118.9 . .
C61 C66 C65 119.1(7) . .
C61 C66 H66 120.5 . .
C65 C66 H66 120.5 . .
C68 C67 P4 118.5(16) . .
C68 C67 C72 117.6(15) . .
C72 C67 P4 123.9(16) . .
C67 C68 H68 118.9 . .
C69 C68 C67 122.3(16) . .
C69 C68 H68 118.9 . .
C68 C69 H69 120.6 . .
C70 C69 C68 118.8(16) . .
C70 C69 H69 120.6 . .
C69 C70 H70 119.0 . .
C69 C70 C71 121.9(16) . .
C71 C70 H70 119.0 . .
C70 C71 H71 120.4 . .
C70 C71 C72 119.3(16) . .
C72 C71 H71 120.4 . .
C67 C72 C71 120.1(15) . .
C67 C72 H72 120.0 . .
C71 C72 H72 120.0 . .
C68A C67A P4 117.2(10) . .
C68A C67A C72A 117.2(11) . .
C72A C67A P4 124.4(11) . .
C67A C68A H68A 118.6 . .
C69A C68A C67A 122.8(12) . .
C69A C68A H68A 118.6 . .
C68A C69A H69A 120.7 . .
C70A C69A C68A 118.6(13) . .
C70A C69A H69A 120.7 . .
C69A C70A H70A 119.1 . .
C69A C70A C71A 121.8(13) . .
C71A C70A H70A 119.1 . .
C70A C71A H71A 120.3 . .
C70A C71A C72A 119.4(12) . .
C72A C71A H71A 120.3 . .
C67A C72A C71A 120.2(12) . .
C67A C72A H72A 119.9 . .
C71A C72A H72A 119.9 . .
C68B C67B P4 112.0(12) . .
C68B C67B C72B 117.6(14) . .
C72B C67B P4 126.3(13) . .
C67B C68B H68B 119.1 . .
C69B C68B C67B 121.8(16) . .
C69B C68B H68B 119.1 . .
C68B C69B H69B 120.2 . .
C70B C69B C68B 119.7(18) . .
C70B C69B H69B 120.2 . .
C69B C70B H70B 119.4 . .
C69B C70B C71B 121.1(17) . .
C71B C70B H70B 119.4 . .
C70B C71B H71B 120.2 . .
C70B C71B C72B 119.5(17) . .
C72B C71B H71B 120.2 . .
C67B C72B C71B 120.3(16) . .
C67B C72B H72B 119.9 . .
C71B C72B H72B 119.9 . .
O1 C73 O2 118.7(5) . .
O1 C73 B2 127.7(5) . .
O2 C73 B2 113.7(4) . .
O2 C74 H74A 109.5 . .
O2 C74 H74B 109.5 . .
O2 C74 H74C 109.5 . .
H74A C74 H74B 109.5 . .
H74A C74 H74C 109.5 . .
H74B C74 H74C 109.5 . .
B2 B1 H1 129.7 . .
B2 B1 B4 99.7(5) . .
B2 B1 B5 66.4(3) . .
B3 B1 H1 129.4 . .
B3 B1 B2 66.3(4) . .
B3 B1 B4 65.3(4) . .
B3 B1 B5 101.1(4) . .
B4 B1 H1 130.6 . .
B4 B1 B5 65.2(4) . .
B5 B1 H1 129.5 . .
C73 B2 B1 120.8(5) . .
C73 B2 B3 130.7(4) . .
C73 B2 B5 132.9(5) . .
C73 B2 B6 117.7(4) . .
C73 B2 B9 118.9(4) . .
B1 B2 B3 56.4(4) . .
B1 B2 B5 57.8(3) . .
B1 B2 B6 111.9(4) . .
B1 B2 B9 111.8(4) . .
B3 B2 B5 90.1(4) . .
B6 B2 B3 60.1(4) . .
B6 B2 B5 101.9(4) . .
B9 B2 B3 103.0(4) . .
B9 B2 B5 58.4(3) . .
B9 B2 B6 61.8(3) . .
B1 B3 B2 57.3(4) . .
B1 B3 H3A 117.6 . .
B1 B3 B4 58.1(4) . .
B1 B3 B6 112.3(5) . .
B1 B3 B7 112.7(5) . .
B2 B3 H3A 130.9 . .
B4 B3 B2 90.2(4) . .
B4 B3 H3A 131.2 . .
B4 B3 B6 101.3(4) . .
B4 B3 B7 59.5(3) . .
B6 B3 B2 59.7(3) . .
B6 B3 H3A 120.8 . .
B7 B3 B2 101.5(4) . .
B7 B3 H3A 120.9 . .
B7 B3 B6 59.6(3) . .
B1 B4 B3 56.6(4) . .
B1 B4 H4A 118.7 . .
B1 B4 B5 58.2(3) . .
B1 B4 B7 112.2(5) . .
B1 B4 B8 112.4(4) . .
B3 B4 H4A 130.7 . .
B3 B4 B5 91.5(4) . .
B5 B4 H4A 130.0 . .
B7 B4 B3 60.3(4) . .
B7 B4 H4A 119.9 . .
B7 B4 B5 102.9(4) . .
B7 B4 B8 61.5(3) . .
B8 B4 B3 103.5(4) . .
B8 B4 H4A 119.4 . .
B8 B4 B5 59.2(3) . .
B1 B5 B2 55.7(3) . .
B1 B5 B4 56.6(3) . .
B1 B5 H5A 119.2 . .
B1 B5 B8 111.3(4) . .
B1 B5 B9 110.7(4) . .
B2 B5 H5A 132.1 . .
B4 B5 B2 88.2(4) . .
B4 B5 H5A 131.7 . .
B8 B5 B2 101.2(4) . .
B8 B5 B4 59.4(3) . .
B8 B5 H5A 120.6 . .
B9 B5 B2 59.4(3) . .
B9 B5 B4 101.5(4) . .
B9 B5 H5A 120.7 . .
B9 B5 B8 60.9(3) . .
B2 B6 B3 60.3(3) . .
B2 B6 H6A 120.7 . .
B2 B6 B9 58.9(3) . .
B3 B6 H6A 120.4 . .
B3 B6 B9 101.1(4) . .
B7 B6 B2 102.1(4) . .
B7 B6 B3 59.8(3) . .
B7 B6 H6A 130.5 . .
B7 B6 B9 90.0(4) . .
B9 B6 H6A 131.8 . .
B10 B6 B2 111.9(4) . .
B10 B6 B3 112.6(4) . .
B10 B6 H6A 118.0 . .
B10 B6 B7 57.8(3) . .
B10 B6 B9 57.3(3) . .
B3 B7 H7 119.4 . .
B3 B7 B8 102.0(4) . .
B4 B7 B3 60.2(4) . .
B4 B7 B6 102.5(4) . .
B4 B7 H7 120.2 . .
B4 B7 B8 59.5(3) . .
B6 B7 B3 60.6(3) . .
B6 B7 H7 130.4 . .
B6 B7 B8 90.4(4) . .
B8 B7 H7 131.5 . .
B10 B7 B3 113.5(4) . .
B10 B7 B4 112.0(4) . .
B10 B7 B6 58.1(3) . .
B10 B7 H7 118.4 . .
B10 B7 B8 56.8(3) . .
Ag2 B8 H8A 48.1 . .
B4 B8 Ag2 129.7(3) . .
B4 B8 B7 59.0(3) . .
B4 B8 H8A 120.9 . .
B4 B8 B9 101.8(4) . .
B5 B8 Ag2 165.4(4) . .
B5 B8 B4 61.4(3) . .
B5 B8 B7 102.7(4) . .
B5 B8 H8A 119.8 . .
B5 B8 B9 59.4(3) . .
B7 B8 Ag2 91.8(3) . .
B7 B8 H8A 131.1 . .
B9 B8 Ag2 119.8(3) . .
B9 B8 B7 90.3(4) . .
B9 B8 H8A 130.8 . .
B10 B8 Ag2 73.2(3) . .
B10 B8 B4 112.0(4) . .
B10 B8 B5 113.4(4) . .
B10 B8 B7 57.3(3) . .
B10 B8 H8A 117.4 . .
B10 B8 B9 58.4(3) . .
B2 B9 B6 59.2(3) . .
B2 B9 B8 102.4(4) . .
B2 B9 H9A 120.0 . .
B5 B9 B2 62.2(3) . .
B5 B9 B6 102.8(4) . .
B5 B9 B8 59.7(3) . .
B5 B9 H9A 119.3 . .
B6 B9 H9A 131.6 . .
B8 B9 B6 89.2(3) . .
B8 B9 H9A 131.4 . .
B10 B9 B2 111.6(4) . .
B10 B9 B5 112.4(4) . .
B10 B9 B6 56.6(3) . .
B10 B9 B8 56.9(3) . .
B10 B9 H9A 118.7 . .
Ag2 B10 H10A 64.2 . .
B6 B10 Ag2 157.0(4) . .
B6 B10 B9 66.1(3) . .
B6 B10 H10A 130.3 . .
B7 B10 Ag2 92.9(3) . .
B7 B10 B6 64.1(4) . .
B7 B10 B9 99.0(4) . .
B7 B10 H10A 130.6 . .
B8 B10 Ag2 68.8(3) . .
B8 B10 B6 99.5(4) . .
B8 B10 B7 65.9(4) . .
B8 B10 B9 64.7(3) . .
B8 B10 H10A 130.2 . .
B9 B10 Ag2 121.0(3) . .
B9 B10 H10A 130.4 . .

loop_
_geom_bond_atom_site_label_1
_geom_bond_atom_site_label_2
_geom_bond_distance
_geom_bond_site_symmetry_2
Ag1 P1 2.4629(16) .
Ag1 P2 2.5105(15) .
Ag1 O1 2.491(4) .
Ag1 H9A 2.2259 .
Ag2 P3 2.5096(16) .
Ag2 P4 2.5173(16) .
Ag2 B8 2.578(6) .
Ag2 H8A 2.0175 .
Ag2 B10 2.648(6) .
P1 C1 1.845(5) .
P1 C7 1.851(6) .
P1 C13 1.842(6) .
P2 C19 1.842(5) .
P2 C25 1.840(6) .
P2 C31 1.839(5) .
P3 C37 1.843(6) .
P3 C43 1.837(7) .
P3 C49 1.848(6) .
P3 C49A 1.848(6) .
P3 C49B 1.848(6) .
P4 C55 1.846(6) .
P4 C61 1.850(6) .
P4 C67 1.847(6) .
P4 C67A 1.847(6) .
P4 C67B 1.847(6) .
O1 C73 1.225(6) .
O2 C73 1.372(6) .
O2 C74 1.490(7) .
C1 C2 1.406(6) .
C1 C6 1.412(6) .
C2 H2 0.9300 .
C2 C3 1.401(7) .
C3 H3 0.9300 .
C3 C4 1.376(7) .
C4 H4 0.9300 .
C4 C5 1.382(7) .
C5 H5 0.9300 .
C5 C6 1.410(6) .
C6 H6 0.9300 .
C7 C8 1.392(9) .
C7 C12 1.388(9) .
C8 H8 0.9300 .
C8 C9 1.416(10) .
C9 H9 0.9300 .
C9 C10 1.389(12) .
C10 H10 0.9300 .
C10 C11 1.332(12) .
C11 H11 0.9300 .
C11 C12 1.385(10) .
C12 H12 0.9300 .
C13 C14 1.376(8) .
C13 C18 1.401(8) .
C14 H14 0.9300 .
C14 C15 1.413(10) .
C15 H15 0.9300 .
C15 C16 1.358(10) .
C16 H16 0.9300 .
C16 C17 1.349(11) .
C17 H17 0.9300 .
C17 C18 1.402(10) .
C18 H18 0.9300 .
C19 C20 1.401(7) .
C19 C24 1.393(8) .
C20 H20 0.9300 .
C20 C21 1.394(8) .
C21 H21 0.9300 .
C21 C22 1.349(10) .
C22 H22 0.9300 .
C22 C23 1.388(10) .
C23 H23 0.9300 .
C23 C24 1.426(9) .
C24 H24 0.9300 .
C25 C26 1.392(8) .
C25 C30 1.402(8) .
C26 H26 0.9300 .
C26 C27 1.383(9) .
C27 H27 0.9300 .
C27 C28 1.372(11) .
C28 H28 0.9300 .
C28 C29 1.406(11) .
C29 H29 0.9300 .
C29 C30 1.394(9) .
C30 H30 0.9300 .
C31 C32 1.399(7) .
C31 C36 1.388(7) .
C32 H32 0.9300 .
C32 C33 1.394(8) .
C33 H33 0.9300 .
C33 C34 1.357(9) .
C34 H34 0.9300 .
C34 C35 1.383(9) .
C35 H35 0.9300 .
C35 C36 1.397(8) .
C36 H36 0.9300 .
C37 C38 1.399(8) .
C37 C42 1.406(8) .
C38 H38 0.9300 .
C38 C39 1.401(10) .
C39 H39 0.9300 .
C39 C40 1.378(13) .
C40 H40 0.9300 .
C40 C41 1.405(13) .
C41 H41 0.9300 .
C41 C42 1.424(10) .
C42 H42 0.9300 .
C43 C44 1.424(9) .
C43 C48 1.381(9) .
C44 H44 0.9300 .
C44 C45 1.418(11) .
C45 H45 0.9300 .
C45 C46 1.340(13) .
C46 H46 0.9300 .
C46 C47 1.417(13) .
C47 H47 0.9300 .
C47 C48 1.382(11) .
C48 H48 0.9300 .
C49 C50 1.396(8) .
C49 C54 1.408(9) .
C50 H50 0.9300 .
C50 C51 1.397(9) .
C51 H51 0.9300 .
C51 C52 1.365(10) .
C52 H52 0.9300 .
C52 C53 1.380(10) .
C53 H53 0.9300 .
C53 C54 1.423(9) .
C54 H54 0.9300 .
C49A C50A 1.395(8) .
C49A C54A 1.408(8) .
C50A H50A 0.9300 .
C50A C51A 1.397(9) .
C51A H51A 0.9300 .
C51A C52A 1.363(10) .
C52A H52A 0.9300 .
C52A C53A 1.381(10) .
C53A H53A 0.9300 .
C53A C54A 1.424(9) .
C54A H54A 0.9300 .
C49B C50B 1.398(9) .
C49B C54B 1.408(9) .
C50B H50B 0.9300 .
C50B C51B 1.397(10) .
C51B H51B 0.9300 .
C51B C52B 1.368(10) .
C52B H52B 0.9300 .
C52B C53B 1.379(10) .
C53B H53B 0.9300 .
C53B C54B 1.422(10) .
C54B H54B 0.9300 .
C55 C56 1.406(8) .
C55 C60 1.390(8) .
C56 H56 0.9300 .
C56 C57 1.387(8) .
C57 H57 0.9300 .
C57 C58 1.384(11) .
C58 H58 0.9300 .
C58 C59 1.362(11) .
C59 H59 0.9300 .
C59 C60 1.412(9) .
C60 H60 0.9300 .
C61 C62 1.393(8) .
C61 C66 1.380(8) .
C62 H62 0.9300 .
C62 C63 1.388(10) .
C63 H63 0.9300 .
C63 C64 1.375(12) .
C64 H64 0.9300 .
C64 C65 1.335(12) .
C65 H65 0.9300 .
C65 C66 1.431(10) .
C66 H66 0.9300 .
C67 C68 1.403(8) .
C67 C72 1.407(9) .
C68 H68 0.9300 .
C68 C69 1.397(9) .
C69 H69 0.9300 .
C69 C70 1.370(10) .
C70 H70 0.9300 .
C70 C71 1.380(10) .
C71 H71 0.9300 .
C71 C72 1.425(9) .
C72 H72 0.9300 .
C67A C68A 1.405(8) .
C67A C72A 1.407(8) .
C68A H68A 0.9300 .
C68A C69A 1.397(9) .
C69A H69A 0.9300 .
C69A C70A 1.370(9) .
C70A H70A 0.9300 .
C70A C71A 1.381(9) .
C71A H71A 0.9300 .
C71A C72A 1.427(9) .
C72A H72A 0.9300 .
C67B C68B 1.402(9) .
C67B C72B 1.408(9) .
C68B H68B 0.9300 .
C68B C69B 1.396(10) .
C69B H69B 0.9300 .
C69B C70B 1.369(10) .
C70B H70B 0.9300 .
C70B C71B 1.380(10) .
C71B H71B 0.9300 .
C71B C72B 1.423(9) .
C72B H72B 0.9300 .
C73 B2 1.576(7) .
C74 H74A 0.9600 .
C74 H74B 0.9600 .
C74 H74C 0.9600 .
B1 H1 1.0997 .
B1 B2 1.696(8) .
B1 B3 1.679(10) .
B1 B4 1.707(9) .
B1 B5 1.737(8) .
B2 B3 1.845(9) .
B2 B5 1.881(8) .
B2 B6 1.835(9) .
B2 B9 1.829(8) .
B3 H3A 1.1001 .
B3 B4 1.826(9) .
B3 B6 1.841(9) .
B3 B7 1.827(9) .
B4 H4A 1.0995 .
B4 B5 1.856(8) .
B4 B7 1.812(9) .
B4 B8 1.821(8) .
B5 H5A 1.0996 .
B5 B8 1.816(8) .
B5 B9 1.810(8) .
B6 H6A 1.0999 .
B6 B7 1.822(8) .
B6 B9 1.882(8) .
B6 B10 1.718(8) .
B7 H7 1.1000 .
B7 B8 1.858(8) .
B7 B10 1.714(9) .
B8 H8A 1.0999 .
B8 B9 1.837(8) .
B8 B10 1.704(8) .
B9 H9A 1.1003 .
B9 B10 1.732(8) .
B10 H10A 1.1003 .
